data_1543514
loop_
_publ_author_name
'Maugeri, Leonardo'
'Asencio-Hern\'andez, Julia'
'L\'ebl, Tom\'a\<s'
'Cordes, David B.'
'Slawin, Alexandra M. Z.'
'Delsuc, Marc-Andr\'e'
'Philp, Douglas'

_publ_section_title
;
 Neutral iodotriazoles as scaffolds for stable halogen-bonded assemblies
 in solution
;
_journal_issue 10
_journal_name_full 'Chem. Sci.'
_journal_page_first 6422
_journal_paper_doi 10.1039/C6SC01974A
_journal_volume 7
_journal_year 2016
_chemical_formula_moiety 'C27 H25 F4 I N4 O'
_chemical_formula_sum 'C27 H25 F4 I N4 O'
_chemical_formula_weight 624.42
_space_group_IT_number 2
_symmetry_cell_setting triclinic
_symmetry_Int_Tables_number 2
_symmetry_space_group_name_Hall '-P 1'
_symmetry_space_group_name_H-M 'P -1'
_atom_sites_solution_hydrogens geom
_atom_sites_solution_primary direct
_atom_sites_solution_secondary difmap
_audit_creation_date 2014-05-12
_audit_creation_method 'by CrystalStructure 4.1'
_audit_update_record
;
2015-12-14 deposited with the CCDC.
2016-06-23 downloaded from the CCDC.
;
_cell_angle_alpha 93.081(7)
_cell_angle_beta 96.436(12)
_cell_angle_gamma 113.187(11)
_cell_formula_units_Z 2
_cell_length_a 10.646(6)
_cell_length_b 11.018(6)
_cell_length_c 12.134(5)
_cell_measurement_reflns_used 4598
_cell_measurement_temperature 93
_cell_measurement_theta_max 27.40
_cell_measurement_theta_min 2.00
_cell_volume 1292.6(12)
_computing_cell_refinement 'CrystalClear-SM Expert 2.1 b32'
_computing_data_collection 'CrystalClear-SM Expert 2.1 b32 (Rigaku, 2014)'
_computing_data_reduction 'CrystalClear-SM Expert 2.1 b32'
_computing_molecular_graphics 'CrystalStructure 4.1'
_computing_publication_material 'CrystalStructure 4.1 (Rigaku, 2014)'
_computing_structure_refinement 'SHELXL-2013 (Sheldrick, 2013)'
_computing_structure_solution 'SIR2011 (Burla, et al., 2012)'
_diffrn_ambient_temperature 93
_diffrn_detector_area_resol_mean 5.814
_diffrn_measured_fraction_theta_full 0.995
_diffrn_measured_fraction_theta_max 0.989
_diffrn_measurement_device_type 'Rigaku XtaLAB P200'
_diffrn_measurement_method \w
_diffrn_radiation_type 'Mo K\a'
_diffrn_radiation_wavelength 0.71075
_diffrn_reflns_av_R_equivalents 0.0894
_diffrn_reflns_Laue_measured_fraction_full 0.995
_diffrn_reflns_Laue_measured_fraction_max 0.989
_diffrn_reflns_limit_h_max 12
_diffrn_reflns_limit_h_min -12
_diffrn_reflns_limit_k_max 13
_diffrn_reflns_limit_k_min -13
_diffrn_reflns_limit_l_max 14
_diffrn_reflns_limit_l_min -14
_diffrn_reflns_number 17633
_diffrn_reflns_point_group_measured_fraction_full 0.995
_diffrn_reflns_point_group_measured_fraction_max 0.989
_diffrn_reflns_theta_full 25.000
_diffrn_reflns_theta_max 25.361
_diffrn_reflns_theta_min 2.022
_diffrn_standards_number 0
_exptl_absorpt_coefficient_mu 1.296
_exptl_absorpt_correction_T_max 0.962
_exptl_absorpt_correction_T_min 0.460
_exptl_absorpt_correction_type multi-scan
_exptl_absorpt_process_details 'REQAB (Rigaku, 1998)'
_exptl_crystal_colour colorless
_exptl_crystal_density_diffrn 1.604
_exptl_crystal_density_method 'not measured'
_exptl_crystal_description prism
_exptl_crystal_F_000 624.00
_exptl_crystal_recrystallization_method 'Re-crystallisation from solvent: Toluene'
_exptl_crystal_size_max 0.150
_exptl_crystal_size_mid 0.100
_exptl_crystal_size_min 0.030
_refine_diff_density_max 1.93
_refine_diff_density_min -0.69
_refine_ls_extinction_method none
_refine_ls_goodness_of_fit_ref 0.917
_refine_ls_hydrogen_treatment constr
_refine_ls_number_parameters 340
_refine_ls_number_reflns 4696
_refine_ls_number_restraints 0
_refine_ls_R_factor_all 0.0402
_refine_ls_R_factor_gt 0.0381
_refine_ls_shift/su_max 0.001
_refine_ls_structure_factor_coef Fsqd
_refine_ls_weighting_details 'w = 1/[\s^2^(Fo^2^)+(0.0598P)^2^+0.0000P] where P=(Fo^2^+2Fc^2^)/3'
_refine_ls_weighting_scheme calc
_refine_ls_wR_factor_gt 0.0926
_refine_ls_wR_factor_ref 0.0983
_reflns_number_gt 4259
_reflns_number_total 4696
_reflns_threshold_expression F^2^>2.0\s(F^2^)
_cod_data_source_file c6sc01974a2.cif
_cod_data_source_block 4
_cod_depositor_comments 'Adding full bibliography for 1543512--1543515.cif.'
_cod_original_sg_symbol_H-M P-1
_cod_database_code 1543514

loop_
_symmetry_equiv_pos_site_id
_symmetry_equiv_pos_as_xyz
1 +X,+Y,+Z
2 -X,-Y,-Z

loop_
_atom_site_label
_atom_site_type_symbol
_atom_site_fract_x
_atom_site_fract_y
_atom_site_fract_z
_atom_site_U_iso_or_equiv
_atom_site_adp_type
_atom_site_occupancy
_atom_site_site_symmetry_multiplicity
_atom_site_calc_flag
_atom_site_refinement_flags
I1 I 0.07124(2) 0.69976(2) 0.06740(2) 0.01945(11) Uani 1 2 d .
F21 F 0.4254(2) 0.8502(2) 0.22212(18) 0.0268(5) Uani 1 2 d .
F22 F 0.6078(2) 1.0025(2) 0.09622(18) 0.0257(5) Uani 1 2 d .
F24 F 0.5088(2) 0.6243(2) -0.15663(18) 0.0299(5) Uani 1 2 d .
F25 F 0.3263(2) 0.4724(2) -0.03002(18) 0.0277(5) Uani 1 2 d .
O26 O 0.6428(3) 0.9002(3) -0.0999(2) 0.0242(6) Uani 1 2 d .
N17 N 0.2694(3) 0.5817(3) 0.1622(3) 0.0188(6) Uani 1 2 d .
N18 N 0.2901(3) 0.4948(3) 0.2324(3) 0.0229(7) Uani 1 2 d .
N19 N 0.1826(3) 0.4510(3) 0.2850(3) 0.0218(7) Uani 1 2 d .
N29 N 0.9552(3) 0.8321(3) -0.0702(3) 0.0234(7) Uani 1 2 d .
C1 C -0.0348(4) 0.4849(4) 0.3012(3) 0.0189(7) Uani 1 2 d .
C2 C -0.1097(4) 0.3613(4) 0.3350(3) 0.0192(7) Uani 1 2 d .
C3 C -0.2291(4) 0.3389(3) 0.3833(3) 0.0177(7) Uani 1 2 d .
C4 C -0.2692(4) 0.4453(4) 0.3976(3) 0.0190(7) Uani 1 2 d .
C5 C -0.1964(4) 0.5700(3) 0.3654(3) 0.0184(7) Uani 1 2 d .
C6 C -0.0776(4) 0.5884(4) 0.3167(3) 0.0189(7) Uani 1 2 d .
C7 C -0.3174(4) 0.2052(4) 0.4216(3) 0.0204(8) Uani 1 2 d .
C8 C -0.2680(4) 0.0950(4) 0.3918(3) 0.0238(8) Uani 1 2 d .
C9 C -0.3110(4) 0.2216(4) 0.5482(3) 0.0291(9) Uani 1 2 d .
C10 C -0.4676(4) 0.1586(4) 0.3647(3) 0.0249(8) Uani 1 2 d .
C11 C -0.2383(4) 0.6878(4) 0.3827(3) 0.0204(8) Uani 1 2 d .
C12 C -0.3717(4) 0.6495(4) 0.4356(4) 0.0306(9) Uani 1 2 d .
C13 C -0.2620(4) 0.7377(4) 0.2697(3) 0.0250(8) Uani 1 2 d .
C14 C -0.1211(4) 0.8003(4) 0.4608(3) 0.0255(8) Uani 1 2 d .
C15 C 0.0930(4) 0.5103(4) 0.2514(3) 0.0186(7) Uani 1 2 d .
C16 C 0.1466(4) 0.5914(4) 0.1719(3) 0.0204(8) Uani 1 2 d .
C20 C 0.3724(4) 0.6578(4) 0.0987(3) 0.0195(8) Uani 1 2 d .
C21 C 0.4456(4) 0.7928(4) 0.1289(3) 0.0210(8) Uani 1 2 d .
C22 C 0.5388(4) 0.8710(4) 0.0651(3) 0.0201(8) Uani 1 2 d .
C23 C 0.5615(4) 0.8159(4) -0.0324(3) 0.0197(8) Uani 1 2 d .
C24 C 0.4896(4) 0.6801(4) -0.0629(3) 0.0218(8) Uani 1 2 d .
C25 C 0.3966(4) 0.6020(4) 0.0024(3) 0.0209(8) Uani 1 2 d .
C27 C 0.7643(4) 0.8894(4) -0.1206(3) 0.0213(8) Uani 1 2 d .
C28 C 0.8336(4) 0.8340(4) -0.0514(3) 0.0226(8) Uani 1 2 d .
C30 C 1.0088(4) 0.8865(4) -0.1594(3) 0.0247(8) Uani 1 2 d .
C31 C 0.9447(4) 0.9433(4) -0.2323(3) 0.0255(8) Uani 1 2 d .
C32 C 0.8184(4) 0.9450(4) -0.2134(3) 0.0222(8) Uani 1 2 d .
H2 H -0.07944 0.29154 0.32522 0.0230 Uiso 1 2 calc R
H4 H -0.34984 0.4312 0.43088 0.0228 Uiso 1 2 calc R
H6 H -0.02545 0.67265 0.29389 0.0227 Uiso 1 2 calc R
H8A H -0.27026 0.08322 0.31086 0.0286 Uiso 1 2 calc R
H8B H -0.3289 0.01154 0.41664 0.0286 Uiso 1 2 calc R
H8C H -0.17333 0.12008 0.42902 0.0286 Uiso 1 2 calc R
H9A H -0.34387 0.29 0.56904 0.0349 Uiso 1 2 calc R
H9B H -0.21553 0.24818 0.58389 0.0349 Uiso 1 2 calc R
H9C H -0.36972 0.13714 0.57295 0.0349 Uiso 1 2 calc R
H10A H -0.50123 0.22799 0.37955 0.0299 Uiso 1 2 calc R
H10B H -0.52547 0.07727 0.39425 0.0299 Uiso 1 2 calc R
H10C H -0.47186 0.14082 0.28405 0.0299 Uiso 1 2 calc R
H12A H -0.35642 0.62373 0.51031 0.0368 Uiso 1 2 calc R
H12B H -0.44616 0.57477 0.38909 0.0368 Uiso 1 2 calc R
H12C H -0.3974 0.72555 0.44099 0.0368 Uiso 1 2 calc R
H13A H -0.33823 0.66686 0.22107 0.0300 Uiso 1 2 calc R
H13B H -0.17781 0.76322 0.23486 0.0300 Uiso 1 2 calc R
H13C H -0.28503 0.81482 0.28107 0.0300 Uiso 1 2 calc R
H14A H -0.0362 0.82885 0.42681 0.0306 Uiso 1 2 calc R
H14B H -0.10576 0.76793 0.5326 0.0306 Uiso 1 2 calc R
H14C H -0.14703 0.87558 0.47262 0.0306 Uiso 1 2 calc R
H28 H 0.79438 0.79591 0.01157 0.0271 Uiso 1 2 calc R
H30 H 1.09469 0.88586 -0.17303 0.0296 Uiso 1 2 calc R
H31 H 0.986 0.98092 -0.29461 0.0306 Uiso 1 2 calc R
H32 H 0.77138 0.98286 -0.26237 0.0266 Uiso 1 2 calc R

loop_
_atom_site_aniso_label
_atom_site_aniso_U_11
_atom_site_aniso_U_22
_atom_site_aniso_U_33
_atom_site_aniso_U_12
_atom_site_aniso_U_13
_atom_site_aniso_U_23
I1 0.01664(15) 0.02267(16) 0.02570(16) 0.01314(12) 0.00825(11) 0.00618(11)
F21 0.0274(12) 0.0292(12) 0.0264(12) 0.0124(10) 0.0123(10) 0.0002(10)
F22 0.0225(11) 0.0236(11) 0.0311(12) 0.0084(10) 0.0071(9) 0.0034(10)
F24 0.0357(13) 0.0362(13) 0.0275(12) 0.0220(11) 0.0159(10) 0.0024(10)
F25 0.0276(12) 0.0237(12) 0.0348(13) 0.0118(10) 0.0111(10) 0.0016(10)
O26 0.0210(13) 0.0322(15) 0.0310(15) 0.0184(12) 0.0151(11) 0.0153(12)
N17 0.0160(15) 0.0227(16) 0.0257(17) 0.0140(13) 0.0102(13) 0.0072(13)
N18 0.0208(16) 0.0262(17) 0.0293(18) 0.0155(14) 0.0089(14) 0.0089(14)
N19 0.0200(16) 0.0244(16) 0.0292(17) 0.0150(14) 0.0108(14) 0.0070(14)
N29 0.0177(16) 0.0274(16) 0.0303(19) 0.0129(14) 0.0087(14) 0.0062(14)
C1 0.0146(18) 0.0244(19) 0.0219(19) 0.0111(15) 0.0066(15) 0.0043(15)
C2 0.0179(18) 0.0211(18) 0.0243(19) 0.0130(16) 0.0058(15) 0.0037(15)
C3 0.0175(18) 0.0203(18) 0.0191(18) 0.0110(15) 0.0049(14) 0.0024(15)
C4 0.0150(17) 0.0245(19) 0.0223(19) 0.0118(16) 0.0081(15) 0.0032(15)
C5 0.0154(18) 0.0218(18) 0.0215(18) 0.0105(15) 0.0050(15) 0.0033(15)
C6 0.0167(18) 0.0200(18) 0.0235(19) 0.0098(15) 0.0069(15) 0.0046(15)
C7 0.0181(18) 0.0211(19) 0.026(2) 0.0107(16) 0.0076(15) 0.0046(16)
C8 0.0212(19) 0.0232(19) 0.032(2) 0.0127(16) 0.0086(16) 0.0081(17)
C9 0.037(2) 0.024(2) 0.028(2) 0.0118(19) 0.0103(18) 0.0071(17)
C10 0.0183(19) 0.0218(19) 0.037(2) 0.0098(16) 0.0063(17) 0.0028(17)
C11 0.0182(18) 0.0203(18) 0.030(2) 0.0135(16) 0.0098(16) 0.0040(16)
C12 0.026(2) 0.027(2) 0.051(3) 0.0175(18) 0.0207(19) 0.0076(19)
C13 0.025(2) 0.026(2) 0.032(2) 0.0182(17) 0.0052(17) 0.0027(17)
C14 0.028(2) 0.026(2) 0.030(2) 0.0185(18) 0.0058(17) 0.0026(17)
C15 0.0167(18) 0.0193(18) 0.0250(19) 0.0116(15) 0.0073(15) 0.0026(15)
C16 0.0170(18) 0.0222(19) 0.028(2) 0.0129(16) 0.0079(16) 0.0045(16)
C20 0.0136(17) 0.027(2) 0.0242(19) 0.0130(16) 0.0079(15) 0.0093(16)
C21 0.0203(19) 0.029(2) 0.0209(19) 0.0168(17) 0.0064(15) 0.0043(16)
C22 0.0143(17) 0.0208(19) 0.028(2) 0.0102(15) 0.0037(15) 0.0037(16)
C23 0.0160(18) 0.027(2) 0.0240(19) 0.0150(16) 0.0093(15) 0.0091(16)
C24 0.0211(19) 0.030(2) 0.0231(19) 0.0189(17) 0.0073(16) 0.0030(16)
C25 0.0166(18) 0.0221(19) 0.029(2) 0.0120(16) 0.0049(15) 0.0046(16)
C27 0.0163(18) 0.0227(19) 0.029(2) 0.0107(16) 0.0103(16) 0.0011(16)
C28 0.0196(19) 0.026(2) 0.026(2) 0.0111(17) 0.0103(16) 0.0081(16)
C30 0.0183(19) 0.028(2) 0.031(2) 0.0114(17) 0.0107(16) 0.0016(17)
C31 0.023(2) 0.027(2) 0.028(2) 0.0094(17) 0.0131(17) 0.0042(17)
C32 0.023(2) 0.0243(19) 0.0208(19) 0.0098(16) 0.0042(16) 0.0065(16)

loop_
_atom_type_symbol
_atom_type_description
_atom_type_scat_dispersion_real
_atom_type_scat_dispersion_imag
_atom_type_scat_source
C C 0.0033 0.0016
;
International Tables for Crystallography
(Vol. C, Tables 4.2.6.8 and 6.1.1.4)
;
H H 0.0000 0.0000
;
International Tables for Crystallography
(Vol. C, Table 6.1.1.4)
;
F F 0.0171 0.0103
;
International Tables for Crystallography
(Vol. C, Tables 4.2.6.8 and 6.1.1.4)
;
I I -0.4742 1.8119
;
International Tables for Crystallography
(Vol. C, Tables 4.2.6.8 and 6.1.1.4)
;
N N 0.0061 0.0033
;
International Tables for Crystallography
(Vol. C, Tables 4.2.6.8 and 6.1.1.4)
;
O O 0.0106 0.0060
;
International Tables for Crystallography
(Vol. C, Tables 4.2.6.8 and 6.1.1.4)
;

loop_
_geom_angle_atom_site_label_1
_geom_angle_atom_site_label_2
_geom_angle_atom_site_label_3
_geom_angle
_geom_angle_publ_flag
C23 O26 C27 119.2(3) yes
N18 N17 C16 110.7(3) yes
N18 N17 C20 122.0(3) yes
C16 N17 C20 127.0(3) yes
N17 N18 N19 106.5(3) yes
N18 N19 C15 109.7(3) yes
C28 N29 C30 118.0(4) yes
C2 C1 C6 120.1(4) yes
C2 C1 C15 121.0(4) yes
C6 C1 C15 118.9(3) yes
C1 C2 C3 120.6(4) yes
C2 C3 C4 117.9(3) yes
C2 C3 C7 123.5(4) yes
C4 C3 C7 118.6(3) yes
C3 C4 C5 123.0(4) yes
C4 C5 C6 117.5(4) yes
C4 C5 C11 123.3(3) yes
C6 C5 C11 119.2(3) yes
C1 C6 C5 121.0(3) yes
C3 C7 C8 112.9(3) yes
C3 C7 C9 109.1(3) yes
C3 C7 C10 109.6(3) yes
C8 C7 C9 108.0(3) yes
C8 C7 C10 107.3(3) yes
C9 C7 C10 110.0(3) yes
C5 C11 C12 112.2(3) yes
C5 C11 C13 109.5(3) yes
C5 C11 C14 108.9(3) yes
C12 C11 C13 108.2(3) yes
C12 C11 C14 108.3(3) yes
C13 C11 C14 109.7(3) yes
N19 C15 C1 121.9(3) yes
N19 C15 C16 108.3(4) yes
C1 C15 C16 129.8(4) yes
I1 C16 N17 121.6(3) yes
I1 C16 C15 133.4(3) yes
N17 C16 C15 104.7(4) yes
N17 C20 C21 120.0(4) yes
N17 C20 C25 121.7(3) yes
C21 C20 C25 118.2(3) yes
F21 C21 C20 119.8(3) yes
F21 C21 C22 118.7(3) yes
C20 C21 C22 121.5(4) yes
F22 C22 C21 120.2(3) yes
F22 C22 C23 119.4(3) yes
C21 C22 C23 120.5(3) yes
O26 C23 C22 118.2(3) yes
O26 C23 C24 123.0(3) yes
C22 C23 C24 118.5(3) yes
F24 C24 C23 119.9(3) yes
F24 C24 C25 119.5(3) yes
C23 C24 C25 120.6(4) yes
F25 C25 C20 119.7(3) yes
F25 C25 C24 119.5(3) yes
C20 C25 C24 120.8(3) yes
O26 C27 C28 123.4(3) yes
O26 C27 C32 116.2(4) yes
C28 C27 C32 120.3(4) yes
N29 C28 C27 122.1(4) yes
N29 C30 C31 122.9(4) yes
C30 C31 C32 119.3(4) yes
C27 C32 C31 117.5(4) yes
C1 C2 H2 119.719 no
C3 C2 H2 119.721 no
C3 C4 H4 118.513 no
C5 C4 H4 118.515 no
C1 C6 H6 119.475 no
C5 C6 H6 119.491 no
C7 C8 H8A 109.470 no
C7 C8 H8B 109.478 no
C7 C8 H8C 109.468 no
H8A C8 H8B 109.473 no
H8A C8 H8C 109.467 no
H8B C8 H8C 109.472 no
C7 C9 H9A 109.465 no
C7 C9 H9B 109.483 no
C7 C9 H9C 109.478 no
H9A C9 H9B 109.466 no
H9A C9 H9C 109.463 no
H9B C9 H9C 109.473 no
C7 C10 H10A 109.466 no
C7 C10 H10B 109.474 no
C7 C10 H10C 109.467 no
H10A C10 H10B 109.478 no
H10A C10 H10C 109.469 no
H10B C10 H10C 109.474 no
C11 C12 H12A 109.470 no
C11 C12 H12B 109.470 no
C11 C12 H12C 109.468 no
H12A C12 H12B 109.475 no
H12A C12 H12C 109.470 no
H12B C12 H12C 109.475 no
C11 C13 H13A 109.474 no
C11 C13 H13B 109.475 no
C11 C13 H13C 109.474 no
H13A C13 H13B 109.467 no
H13A C13 H13C 109.475 no
H13B C13 H13C 109.463 no
C11 C14 H14A 109.471 no
C11 C14 H14B 109.464 no
C11 C14 H14C 109.477 no
H14A C14 H14B 109.465 no
H14A C14 H14C 109.473 no
H14B C14 H14C 109.478 no
N29 C28 H28 118.959 no
C27 C28 H28 118.952 no
N29 C30 H30 118.576 no
C31 C30 H30 118.572 no
C30 C31 H31 120.368 no
C32 C31 H31 120.363 no
C27 C32 H32 121.253 no
C31 C32 H32 121.265 no

loop_
_geom_bond_atom_site_label_1
_geom_bond_atom_site_label_2
_geom_bond_distance
_geom_bond_publ_flag
I1 C16 2.089(4) yes
F21 C21 1.346(5) yes
F22 C22 1.350(4) yes
F24 C24 1.337(5) yes
F25 C25 1.337(4) yes
O26 C23 1.375(4) yes
O26 C27 1.393(5) yes
N17 N18 1.378(5) yes
N17 C16 1.371(6) yes
N17 C20 1.426(5) yes
N18 N19 1.309(5) yes
N19 C15 1.391(6) yes
N29 C28 1.348(6) yes
N29 C30 1.341(5) yes
C1 C2 1.392(5) yes
C1 C6 1.396(6) yes
C1 C15 1.483(6) yes
C2 C3 1.398(5) yes
C3 C4 1.406(6) yes
C3 C7 1.533(5) yes
C4 C5 1.389(5) yes
C5 C6 1.403(6) yes
C5 C11 1.542(6) yes
C7 C8 1.543(6) yes
C7 C9 1.528(5) yes
C7 C10 1.538(5) yes
C11 C12 1.538(6) yes
C11 C13 1.535(6) yes
C11 C14 1.543(4) yes
C15 C16 1.367(5) yes
C20 C21 1.385(5) yes
C20 C25 1.388(6) yes
C21 C22 1.377(5) yes
C22 C23 1.389(6) yes
C23 C24 1.392(5) yes
C24 C25 1.388(5) yes
C27 C28 1.375(6) yes
C27 C32 1.384(5) yes
C30 C31 1.378(6) yes
C31 C32 1.396(6) yes
C2 H2 0.950 no
C4 H4 0.950 no
C6 H6 0.950 no
C8 H8A 0.980 no
C8 H8B 0.980 no
C8 H8C 0.980 no
C9 H9A 0.980 no
C9 H9B 0.980 no
C9 H9C 0.980 no
C10 H10A 0.980 no
C10 H10B 0.980 no
C10 H10C 0.980 no
C12 H12A 0.980 no
C12 H12B 0.980 no
C12 H12C 0.980 no
C13 H13A 0.980 no
C13 H13B 0.980 no
C13 H13C 0.980 no
C14 H14A 0.980 no
C14 H14B 0.980 no
C14 H14C 0.980 no
C28 H28 0.950 no
C30 H30 0.950 no
C31 H31 0.950 no
C32 H32 0.950 no

loop_
_geom_contact_atom_site_label_1
_geom_contact_atom_site_label_2
_geom_contact_distance
_geom_contact_publ_flag
_geom_contact_site_symmetry_2
I1 C20 3.398(5) no .
F21 F22 2.701(3) no .
F21 N17 2.769(4) no .
F21 C16 3.171(4) no .
F22 O26 2.704(4) no .
F24 F25 2.705(3) no .
F24 O26 2.809(4) no .
F24 C27 3.076(4) no .
F24 C28 3.365(4) no .
F25 N17 2.801(4) no .
F25 N18 3.258(4) no .
N18 C21 3.425(5) no .
N18 C25 3.237(5) no .
N19 C2 3.016(5) no .
N19 C20 3.513(5) no .
N29 C32 2.789(6) no .
C1 C4 2.764(6) no .
C2 C5 2.817(6) no .
C2 C8 2.917(5) no .
C2 C9 3.568(6) no .
C3 C6 2.802(5) no .
C4 C9 3.068(6) no .
C4 C10 3.003(5) no .
C4 C12 2.898(7) no .
C4 C14 3.595(5) no .
C6 C13 3.046(7) no .
C6 C14 3.053(6) no .
C6 C16 3.110(6) no .
C15 C20 3.560(5) no .
C16 C21 3.204(5) no .
C16 C25 3.512(6) no .
C20 C23 2.806(5) no .
C21 C24 2.751(6) no .
C22 C25 2.760(5) no .
C22 C27 3.430(6) no .
C23 C28 2.860(6) no .
C23 C32 3.598(5) no .
C24 C27 3.112(5) no .
C24 C28 3.357(5) no .
C27 C30 2.708(6) no .
C28 C31 2.722(6) no .
I1 N29 2.767(4) no 1_455
F21 O26 3.473(4) no 2_675
F21 C9 3.180(5) no 2_566
F21 C10 3.423(5) no 1_665
F22 F22 3.067(3) no 2_675
F22 O26 3.247(4) no 2_675
F22 C22 3.087(5) no 2_675
F22 C23 3.247(5) no 2_675
F24 F25 3.192(4) no 2_665
F24 N18 3.111(5) no 2_665
F24 C4 3.491(4) no 2_565
F24 C25 3.577(5) no 2_665
F25 F24 3.192(4) no 2_665
F25 F25 3.486(4) no 2_665
F25 C13 3.445(5) no 2_565
F25 C24 3.199(5) no 2_665
F25 C25 3.346(5) no 2_665
F25 C28 3.388(5) no 2_665
O26 F21 3.473(4) no 2_675
O26 F22 3.247(4) no 2_675
O26 C10 3.422(5) no 2_565
N18 F24 3.111(5) no 2_665
N29 I1 2.767(4) no 1_655
N29 C28 3.596(5) no 2_775
C4 F24 3.491(4) no 2_565
C9 F21 3.180(5) no 2_566
C9 C15 3.548(5) no 2_566
C10 F21 3.423(5) no 1_445
C10 O26 3.422(5) no 2_565
C13 F25 3.445(5) no 2_565
C15 C9 3.548(5) no 2_566
C22 F22 3.087(5) no 2_675
C23 F22 3.247(5) no 2_675
C24 F25 3.199(5) no 2_665
C25 F24 3.577(5) no 2_665
C25 F25 3.346(5) no 2_665
C28 F25 3.388(5) no 2_665
C28 N29 3.596(5) no 2_775
I1 H6 3.0302 no .
F24 H28 3.2638 no .
O26 H28 2.6245 no .
O26 H32 2.5313 no .
N19 H2 2.7647 no .
N29 H31 3.2361 no .
C2 H4 3.2560 no .
C2 H6 3.2686 no .
C2 H8A 2.8393 no .
C2 H8C 2.8114 no .
C2 H9B 3.4644 no .
C3 H8A 2.7523 no .
C3 H8B 3.3966 no .
C3 H8C 2.7694 no .
C3 H9A 2.6633 no .
C3 H9B 2.6909 no .
C3 H9C 3.3437 no .
C3 H10A 2.6581 no .
C3 H10B 3.3549 no .
C3 H10C 2.7333 no .
C4 H2 3.2645 no .
C4 H6 3.2480 no .
C4 H9A 2.7506 no .
C4 H9B 3.3712 no .
C4 H10A 2.6541 no .
C4 H10C 3.3080 no .
C4 H12A 2.8336 no .
C4 H12B 2.7717 no .
C4 H13A 3.5655 no .
C4 H14B 3.4947 no .
C5 H12A 2.7743 no .
C5 H12B 2.7265 no .
C5 H12C 3.3933 no .
C5 H13A 2.7133 no .
C5 H13B 2.6798 no .
C5 H13C 3.3611 no .
C5 H14A 2.6933 no .
C5 H14B 2.6890 no .
C5 H14C 3.3594 no .
C6 H2 3.2707 no .
C6 H4 3.2441 no .
C6 H13A 3.3265 no .
C6 H13B 2.7238 no .
C6 H14A 2.7504 no .
C6 H14B 3.3091 no .
C7 H2 2.7521 no .
C7 H4 2.6435 no .
C8 H2 2.5497 no .
C8 H9A 3.3402 no .
C8 H9B 2.6716 no .
C8 H9C 2.6535 no .
C8 H10A 3.3384 no .
C8 H10B 2.6744 no .
C8 H10C 2.6412 no .
C9 H4 2.9161 no .
C9 H8A 3.3374 no .
C9 H8B 2.6703 no .
C9 H8C 2.6619 no .
C9 H10A 2.7371 no .
C9 H10B 2.6638 no .
C9 H10C 3.3558 no .
C10 H4 2.7907 no .
C10 H8A 2.6748 no .
C10 H8B 2.6436 no .
C10 H8C 3.3375 no .
C10 H9A 2.7128 no .
C10 H9B 3.3589 no .
C10 H9C 2.6824 no .
C11 H4 2.7270 no .
C11 H6 2.6744 no .
C12 H4 2.5041 no .
C12 H13A 2.6731 no .
C12 H13B 3.3436 no .
C12 H13C 2.6674 no .
C12 H14A 3.3499 no .
C12 H14B 2.6985 no .
C12 H14C 2.6598 no .
C13 H6 2.8669 no .
C13 H12A 3.3419 no .
C13 H12B 2.7036 no .
C13 H12C 2.6392 no .
C13 H14A 2.6993 no .
C13 H14B 3.3634 no .
C13 H14C 2.7067 no .
C14 H6 2.8989 no .
C14 H12A 2.6543 no .
C14 H12B 3.3507 no .
C14 H12C 2.7016 no .
C14 H13A 3.3649 no .
C14 H13B 2.7134 no .
C14 H13C 2.6889 no .
C15 H2 2.6641 no .
C15 H6 2.6230 no .
C16 H6 2.8468 no .
C22 H28 3.2591 no .
C23 H28 2.5737 no .
C24 H28 2.9882 no .
C27 H31 3.2427 no .
C28 H30 3.1610 no .
C28 H32 3.2566 no .
C30 H28 3.1623 no .
C30 H32 3.2596 no .
C32 H28 3.2438 no .
C32 H30 3.2458 no .
H2 H8A 2.3731 no .
H2 H8B 3.5182 no .
H2 H8C 2.2815 no .
H2 H9B 3.5797 no .
H4 H9A 2.3599 no .
H4 H9B 3.4111 no .
H4 H10A 2.1868 no .
H4 H10B 3.5758 no .
H4 H10C 3.2701 no .
H4 H12A 2.3122 no .
H4 H12B 2.2490 no .
H4 H12C 3.4718 no .
H6 H13A 3.3226 no .
H6 H13B 2.2871 no .
H6 H14A 2.3397 no .
H6 H14B 3.3403 no .
H8A H9B 3.5643 no .
H8A H9C 3.5546 no .
H8A H10A 3.5623 no .
H8A H10B 2.9822 no .
H8A H10C 2.4603 no .
H8B H9A 3.5636 no .
H8B H9B 2.9626 no .
H8B H9C 2.4653 no .
H8B H10A 3.5541 no .
H8B H10B 2.4627 no .
H8B H10C 2.8876 no .
H8C H9A 3.5657 no .
H8C H9B 2.4756 no .
H8C H9C 2.9240 no .
H8C H10B 3.5618 no .
H8C H10C 3.5509 no .
H9A H10A 2.5741 no .
H9A H10B 2.9509 no .
H9B H10B 3.5592 no .
H9C H10A 3.0148 no .
H9C H10B 2.4627 no .
H9C H10C 3.5592 no .
H12A H13A 3.5833 no .
H12A H13C 3.5484 no .
H12A H14A 3.5650 no .
H12A H14B 2.4843 no .
H12A H14C 2.8935 no .
H12B H13A 2.5171 no .
H12B H13B 3.5945 no .
H12B H13C 2.9933 no .
H12B H14B 3.5788 no .
H12B H14C 3.5717 no .
H12C H13A 2.9065 no .
H12C H13B 3.5428 no .
H12C H13C 2.4419 no .
H12C H14A 3.5825 no .
H12C H14B 3.0203 no .
H12C H14C 2.4934 no .
H13A H14A 3.5999 no .
H13A H14C 3.5937 no .
H13B H14A 2.5286 no .
H13B H14C 3.0080 no .
H13C H14A 2.9608 no .
H13C H14B 3.5867 no .
H13C H14C 2.5103 no .
H30 H31 2.3130 no .
H31 H32 2.3690 no .
I1 H28 3.5153 no 1_455
F21 H8A 3.2590 no 1_665
F21 H8B 3.1746 no 1_665
F21 H9A 3.0689 no 2_566
F21 H9B 3.3544 no 2_566
F21 H9C 2.6290 no 2_566
F21 H10B 3.0097 no 1_665
F21 H10C 2.9688 no 1_665
F21 H13C 3.2636 no 1_655
F21 H32 3.3430 no 2_675
F22 H8A 2.7099 no 1_665
F22 H10C 3.0516 no 1_665
F22 H13C 3.5205 no 1_655
F22 H30 2.9260 no 2_775
F24 H4 3.4663 no 2_565
F24 H10A 3.2403 no 2_565
F24 H10C 3.2152 no 2_565
F24 H12B 3.3126 no 2_565
F24 H13A 3.0040 no 2_565
F25 H13A 2.7532 no 2_565
F25 H13B 3.2572 no 2_565
F25 H28 2.7539 no 2_665
O26 H10A 3.5278 no 2_565
O26 H10C 2.6161 no 2_565
N17 H9A 3.3621 no 2_566
N18 H9A 3.1250 no 2_566
N18 H12A 3.5531 no 2_566
N18 H12B 2.9922 no 1_655
N19 H9A 3.0241 no 2_566
N19 H9B 3.4687 no 2_566
N19 H12A 3.2654 no 2_566
N19 H14B 3.2883 no 2_566
C1 H9B 3.2015 no 2_566
C2 H14B 3.4440 no 2_566
C2 H30 3.3381 no 2_665
C6 H9B 2.9889 no 2_566
C8 H13C 3.2284 no 1_545
C8 H14A 3.4780 no 2_566
C8 H14C 3.2989 no 1_545
C8 H30 3.3683 no 2_665
C9 H6 3.5771 no 2_566
C9 H10B 3.2197 no 2_456
C9 H12C 3.3906 no 2_466
C10 H9C 3.2099 no 2_456
C10 H12C 3.3368 no 2_466
C10 H32 3.0580 no 2_565
C12 H4 3.3708 no 2_466
C12 H9A 3.3427 no 2_466
C12 H10A 3.2371 no 2_466
C12 H12A 3.4131 no 2_466
C12 H12B 3.4799 no 2_466
C13 H28 3.3041 no 1_455
C13 H31 3.2960 no 2_675
C14 H8C 3.0255 no 2_566
C14 H14C 3.5636 no 2_576
C14 H31 3.2995 no 1_456
C14 H31 3.2231 no 2_675
C15 H9A 3.2055 no 2_566
C15 H9B 2.9815 no 2_566
C16 H9A 3.4521 no 2_566
C16 H9B 3.2205 no 2_566
C20 H13A 3.2288 no 1_655
C21 H13A 3.2529 no 1_655
C21 H13C 3.1485 no 1_655
C22 H8A 3.5557 no 1_665
C22 H13A 3.5464 no 1_655
C22 H13C 3.2798 no 1_655
C23 H10C 3.2133 no 2_565
C24 H10C 3.4468 no 2_565
C25 H13A 3.4715 no 1_655
C27 H10C 3.3860 no 2_565
C30 H2 3.0884 no 2_665
C30 H8A 3.4232 no 2_665
C30 H28 3.5444 no 2_775
C31 H13B 3.2132 no 2_675
C31 H14A 3.4715 no 2_675
C31 H14B 3.2265 no 1_654
C31 H14C 3.5623 no 1_654
C32 H10A 3.4775 no 2_565
C32 H10B 3.5225 no 2_565
C32 H10C 3.4202 no 2_565
H2 C30 3.0884 no 2_665
H2 H14B 2.7694 no 2_566
H2 H30 2.5597 no 2_665
H2 H31 3.5290 no 2_665
H4 F24 3.4663 no 2_565
H4 C12 3.3708 no 2_466
H4 H12A 3.1162 no 2_466
H4 H12B 3.2341 no 2_466
H4 H12C 3.1950 no 2_466
H6 C9 3.5771 no 2_566
H6 H9B 2.6053 no 2_566
H8A F21 3.2590 no 1_445
H8A F22 2.7099 no 1_445
H8A C22 3.5557 no 1_445
H8A C30 3.4232 no 2_665
H8A H13C 2.8994 no 1_545
H8A H30 2.5821 no 2_665
H8A H31 3.3911 no 2_665
H8B F21 3.1746 no 1_445
H8B H9C 2.9947 no 2_456
H8B H10B 2.9105 no 2_456
H8B H12C 2.9811 no 1_545
H8B H13C 2.8650 no 1_545
H8B H14C 2.9245 no 1_545
H8C C14 3.0255 no 2_566
H8C H13C 3.4164 no 1_545
H8C H14A 2.5266 no 2_566
H8C H14B 2.7034 no 2_566
H8C H14C 2.8861 no 1_545
H8C H14C 3.4658 no 2_566
H8C H30 3.3103 no 2_665
H8C H31 3.1871 no 2_665
H9A F21 3.0689 no 2_566
H9A N17 3.3621 no 2_566
H9A N18 3.1250 no 2_566
H9A N19 3.0241 no 2_566
H9A C12 3.3427 no 2_466
H9A C15 3.2055 no 2_566
H9A C16 3.4521 no 2_566
H9A H12B 3.2048 no 2_466
H9A H12C 2.6799 no 2_466
H9B F21 3.3544 no 2_566
H9B N19 3.4687 no 2_566
H9B C1 3.2015 no 2_566
H9B C6 2.9889 no 2_566
H9B C15 2.9815 no 2_566
H9B C16 3.2205 no 2_566
H9B H6 2.6053 no 2_566
H9B H14A 3.1267 no 2_566
H9B H32 3.5169 no 1_446
H9C F21 2.6290 no 2_566
H9C C10 3.2099 no 2_456
H9C H8B 2.9947 no 2_456
H9C H9C 3.4182 no 2_456
H9C H10B 2.2603 no 2_456
H9C H10C 3.5206 no 2_456
H9C H12C 3.3692 no 2_466
H9C H32 3.2927 no 1_446
H10A F24 3.2403 no 2_565
H10A O26 3.5278 no 2_565
H10A C12 3.2371 no 2_466
H10A C32 3.4775 no 2_565
H10A H12A 2.9868 no 2_466
H10A H12C 2.6477 no 2_466
H10A H32 3.0260 no 2_565
H10B F21 3.0097 no 1_445
H10B C9 3.2197 no 2_456
H10B C32 3.5225 no 2_565
H10B H8B 2.9105 no 2_456
H10B H9C 2.2603 no 2_456
H10B H10B 3.2656 no 2_456
H10B H12C 3.2706 no 2_466
H10B H32 2.7266 no 2_565
H10C F21 2.9688 no 1_445
H10C F22 3.0516 no 1_445
H10C F24 3.2152 no 2_565
H10C O26 2.6161 no 2_565
H10C C23 3.2133 no 2_565
H10C C24 3.4468 no 2_565
H10C C27 3.3860 no 2_565
H10C C32 3.4202 no 2_565
H10C H9C 3.5206 no 2_456
H10C H32 2.9061 no 2_565
H12A N18 3.5531 no 2_566
H12A N19 3.2654 no 2_566
H12A C12 3.4131 no 2_466
H12A H4 3.1162 no 2_466
H12A H10A 2.9868 no 2_466
H12A H12A 3.1676 no 2_466
H12A H12B 2.8166 no 2_466
H12B F24 3.3126 no 2_565
H12B N18 2.9922 no 1_455
H12B C12 3.4799 no 2_466
H12B H4 3.2341 no 2_466
H12B H9A 3.2048 no 2_466
H12B H12A 2.8166 no 2_466
H12B H12B 3.3097 no 2_466
H12C C9 3.3906 no 2_466
H12C C10 3.3368 no 2_466
H12C H4 3.1950 no 2_466
H12C H8B 2.9811 no 1_565
H12C H9A 2.6799 no 2_466
H12C H9C 3.3692 no 2_466
H12C H10A 2.6477 no 2_466
H12C H10B 3.2706 no 2_466
H13A F24 3.0040 no 2_565
H13A F25 2.7532 no 2_565
H13A C20 3.2288 no 1_455
H13A C21 3.2529 no 1_455
H13A C22 3.5464 no 1_455
H13A C25 3.4715 no 1_455
H13A H28 3.1764 no 1_455
H13B F25 3.2572 no 2_565
H13B C31 3.2132 no 2_675
H13B H28 2.7509 no 1_455
H13B H31 2.7492 no 2_675
H13C F21 3.2636 no 1_455
H13C F22 3.5205 no 1_455
H13C C8 3.2284 no 1_565
H13C C21 3.1485 no 1_455
H13C C22 3.2798 no 1_455
H13C H8A 2.8994 no 1_565
H13C H8B 2.8650 no 1_565
H13C H8C 3.4164 no 1_565
H13C H28 3.4838 no 1_455
H13C H30 3.5354 no 2_675
H13C H31 3.0704 no 2_675
H14A C8 3.4780 no 2_566
H14A C31 3.4715 no 2_675
H14A H8C 2.5266 no 2_566
H14A H9B 3.1267 no 2_566
H14A H14C 3.1522 no 2_576
H14A H31 2.6312 no 2_675
H14B N19 3.2883 no 2_566
H14B C2 3.4440 no 2_566
H14B C31 3.2265 no 1_456
H14B H2 2.7694 no 2_566
H14B H8C 2.7034 no 2_566
H14B H31 2.8397 no 1_456
H14C C8 3.2989 no 1_565
H14C C14 3.5636 no 2_576
H14C C31 3.5623 no 1_456
H14C H8B 2.9245 no 1_565
H14C H8C 2.8861 no 1_565
H14C H8C 3.4658 no 2_566
H14C H14A 3.1522 no 2_576
H14C H14C 3.2153 no 2_576
H14C H31 2.9642 no 1_456
H14C H31 3.0277 no 2_675
H28 I1 3.5153 no 1_655
H28 F25 2.7539 no 2_665
H28 C13 3.3041 no 1_655
H28 C30 3.5444 no 2_775
H28 H13A 3.1764 no 1_655
H28 H13B 2.7509 no 1_655
H28 H13C 3.4838 no 1_655
H30 F22 2.9260 no 2_775
H30 C2 3.3381 no 2_665
H30 C8 3.3683 no 2_665
H30 H2 2.5597 no 2_665
H30 H8A 2.5821 no 2_665
H30 H8C 3.3103 no 2_665
H30 H13C 3.5354 no 2_675
H31 C13 3.2960 no 2_675
H31 C14 3.2995 no 1_654
H31 C14 3.2231 no 2_675
H31 H2 3.5290 no 2_665
H31 H8A 3.3911 no 2_665
H31 H8C 3.1871 no 2_665
H31 H13B 2.7492 no 2_675
H31 H13C 3.0704 no 2_675
H31 H14A 2.6312 no 2_675
H31 H14B 2.8397 no 1_654
H31 H14C 2.9642 no 1_654
H31 H14C 3.0277 no 2_675
H32 F21 3.3430 no 2_675
H32 C10 3.0580 no 2_565
H32 H9B 3.5169 no 1_664
H32 H9C 3.2927 no 1_664
H32 H10A 3.0260 no 2_565
H32 H10B 2.7266 no 2_565
H32 H10C 2.9061 no 2_565

loop_
_geom_torsion_atom_site_label_1
_geom_torsion_atom_site_label_2
_geom_torsion_atom_site_label_3
_geom_torsion_atom_site_label_4
_geom_torsion
_geom_torsion_publ_flag
C23 O26 C27 C28 -23.0(4) no
C23 O26 C27 C32 160.5(2) no
C27 O26 C23 C22 119.0(3) no
C27 O26 C23 C24 -68.1(4) no
N18 N17 C16 I1 -174.0(2) no
N18 N17 C16 C15 1.1(3) no
C16 N17 N18 N19 -0.0(3) no
N18 N17 C20 C21 -106.7(4) no
N18 N17 C20 C25 77.2(4) no
C20 N17 N18 N19 174.3(3) no
C16 N17 C20 C21 66.7(4) no
C16 N17 C20 C25 -109.5(4) no
C20 N17 C16 I1 12.0(4) no
C20 N17 C16 C15 -172.9(3) no
N17 N18 N19 C15 -1.1(3) no
N18 N19 C15 C1 -176.9(2) no
N18 N19 C15 C16 1.8(3) no
C28 N29 C30 C31 -0.3(5) no
C30 N29 C28 C27 0.1(5) no
C2 C1 C6 C5 -0.5(5) no
C6 C1 C2 C3 0.9(5) no
C2 C1 C15 N19 -34.1(4) no
C2 C1 C15 C16 147.5(3) no
C15 C1 C2 C3 179.1(3) no
C6 C1 C15 N19 144.2(3) no
C6 C1 C15 C16 -34.2(5) no
C15 C1 C6 C5 -178.8(3) no
C1 C2 C3 C4 -0.8(5) no
C1 C2 C3 C7 179.5(3) no
C2 C3 C4 C5 0.5(5) no
C2 C3 C7 C8 -5.1(4) no
C2 C3 C7 C9 115.0(3) no
C2 C3 C7 C10 -124.6(3) no
C4 C3 C7 C8 175.2(3) no
C4 C3 C7 C9 -64.8(4) no
C4 C3 C7 C10 55.7(4) no
C7 C3 C4 C5 -179.8(3) no
C3 C4 C5 C6 -0.1(5) no
C3 C4 C5 C11 -178.9(3) no
C4 C5 C6 C1 0.1(5) no
C4 C5 C11 C12 -2.0(4) no
C4 C5 C11 C13 -122.2(3) no
C4 C5 C11 C14 117.9(3) no
C6 C5 C11 C12 179.3(3) no
C6 C5 C11 C13 59.1(4) no
C6 C5 C11 C14 -60.8(4) no
C11 C5 C6 C1 179.0(3) no
N19 C15 C16 I1 172.6(3) no
N19 C15 C16 N17 -1.7(3) no
C1 C15 C16 I1 -8.9(6) no
C1 C15 C16 N17 176.8(3) no
N17 C20 C21 F21 4.1(6) no
N17 C20 C21 C22 -175.5(3) no
N17 C20 C25 F25 -2.9(6) no
N17 C20 C25 C24 175.0(3) no
C21 C20 C25 F25 -179.1(3) no
C21 C20 C25 C24 -1.3(6) no
C25 C20 C21 F21 -179.6(3) no
C25 C20 C21 C22 0.8(6) no
F21 C21 C22 F22 -0.1(6) no
F21 C21 C22 C23 -179.3(3) no
C20 C21 C22 F22 179.5(3) no
C20 C21 C22 C23 0.3(6) no
F22 C22 C23 O26 -6.8(5) no
F22 C22 C23 C24 179.9(3) no
C21 C22 C23 O26 172.4(3) no
C21 C22 C23 C24 -0.9(6) no
O26 C23 C24 F24 6.6(6) no
O26 C23 C24 C25 -172.5(3) no
C22 C23 C24 F24 179.6(3) no
C22 C23 C24 C25 0.5(6) no
F24 C24 C25 F25 -0.7(6) no
F24 C24 C25 C20 -178.5(3) no
C23 C24 C25 F25 178.4(3) no
C23 C24 C25 C20 0.6(6) no
O26 C27 C28 N29 -176.0(3) no
O26 C27 C32 C31 176.0(2) no
C28 C27 C32 C31 -0.6(5) no
C32 C27 C28 N29 0.4(5) no
N29 C30 C31 C32 -0.0(5) no
C30 C31 C32 C27 0.5(5) no
